data_2310815
loop_
_publ_author_name
'Mardix, S.'
'Alexander, E.'
'Steinberger, I.T.'
'Brafman, O.'

_publ_section_title
;
 Polytype families in zinc sulfide crystals
;
_journal_name_full 'Acta Crystallographica (1,1948-23,1967)'
_journal_page_first 808
_journal_page_last 812
_journal_volume 22
_journal_year 1967
_chemical_formula_sum 'S Zn'
_chemical_name_systematic 'Zn S'
_space_group_IT_number 156
_symmetry_space_group_name_Hall 'P 3 -2"'
_symmetry_space_group_name_H-M 'P 3 m 1'
_cell_angle_alpha 90
_cell_angle_beta 90
_cell_angle_gamma 120
_cell_formula_units_Z 20
_cell_length_a 3.82
_cell_length_b 3.82
_cell_length_c 62.59999
_cell_volume 791.100
_citation_journal_id_ASTM ACCRA9
_cod_data_source_file Mardix_ACCRA9_1967_382.cif
_cod_data_source_block S1Zn1
_cod_original_cell_volume 791.1004
_cod_original_formula_sum 'S1 Zn1'
_cod_database_code 2310815

loop_
_symmetry_equiv_pos_as_xyz
x,y,z
-y,x-y,z
-x+y,-x,z
-y,-x,z
x,x-y,z
-x+y,y,z

loop_
_atom_site_label
_atom_site_type_symbol
_atom_site_fract_x
_atom_site_fract_y
_atom_site_fract_z
_atom_site_occupancy
_atom_site_U_iso_or_equiv
S2 S-2 0.3333 0.6667 0.0875 1 0.0
S16 S-2 0.3333 0.6667 0.7875 1 0.0
Zn10 Zn+2 0 0 0.45 1 0.0
S13 S-2 0.3333 0.6667 0.6375 1 0.0
Zn8 Zn+2 0 0 0.35 1 0.0
S14 S-2 0 0 0.6875 1 0.0
Zn19 Zn+2 0.6667 0.3333 0.9 1 0.0
S7 S-2 0.3333 0.6667 0.3375 1 0.0
Zn6 Zn+2 0.6667 0.3333 0.25 1 0.0
Zn18 Zn+2 0 0 0.85 1 0.0
Zn3 Zn+2 0.6667 0.3333 0.1 1 0.0
Zn5 Zn+2 0.3333 0.6667 0.2 1 0.0
S20 S-2 0.3333 0.6667 0.9875 1 0.0
S19 S-2 0.6667 0.3333 0.9375 1 0.0
S15 S-2 0.6667 0.3333 0.7375 1 0.0
Zn13 Zn+2 0.3333 0.6667 0.6 1 0.0
S18 S-2 0 0 0.8875 1 0.0
Zn17 Zn+2 0.6667 0.3333 0.8 1 0.0
Zn14 Zn+2 0 0 0.65 1 0.0
Zn7 Zn+2 0.3333 0.6667 0.3 1 0.0
S10 S-2 0 0 0.4875 1 0.0
S1 S-2 0 0 0.0375 1 0.0
Zn2 Zn+2 0.3333 0.6667 0.05 1 0.0
S8 S-2 0 0 0.3875 1 0.0
S9 S-2 0.6667 0.3333 0.4375 1 0.0
S6 S-2 0.6667 0.3333 0.2875 1 0.0
S4 S-2 0 0 0.1875 1 0.0
Zn11 Zn+2 0.3333 0.6667 0.5 1 0.0
Zn16 Zn+2 0.3333 0.6667 0.75 1 0.0
Zn15 Zn+2 0.6667 0.3333 0.7 1 0.0
Zn20 Zn+2 0.3333 0.6667 0.95 1 0.0
Zn9 Zn+2 0.6667 0.3333 0.4 1 0.0
Zn1 Zn+2 0 0 0 1 0.0
S11 S-2 0.3333 0.6667 0.5375 1 0.0
S17 S-2 0.6667 0.3333 0.8375 1 0.0
S3 S-2 0.6667 0.3333 0.1375 1 0.0
Zn12 Zn+2 0.6667 0.3333 0.55 1 0.0
S12 S-2 0.6667 0.3333 0.5875 1 0.0
S5 S-2 0.3333 0.6667 0.2375 1 0.0
Zn4 Zn+2 0 0 0.15 1 0.0
